data_2227678
loop_
_publ_author_name
'Wang, Yong-Tao'
'Chu, Xiao-Lei'
'Yan, Shi-Chen'
'Tang, Gui-Mei'

_publ_section_title
;
 Metronidazolium perchlorate
;
_journal_coeditor_code IS2601
_journal_issue 10
_journal_name_full 'Acta Crystallographica Section E'
_journal_page_first o2647
_journal_paper_doi 10.1107/S1600536810038055
_journal_volume 66
_journal_year 2010
_chemical_formula_iupac 'C6 H10 N3 O3 +, Cl O4 -'
_chemical_formula_moiety 'C6 H10 N3 O3 +, Cl O4 -'
_chemical_formula_sum 'C6 H10 Cl N3 O7'
_chemical_formula_weight 271.62
_chemical_name_systematic
;
1-(2-hydroxyethyl)-2-methyl-5-nitro-1<i>H</i>-imidazol-3-ium perchlorate
;
_space_group_IT_number 14
_symmetry_cell_setting monoclinic
_symmetry_space_group_name_Hall '-P 2ybc'
_symmetry_space_group_name_H-M 'P 1 21/c 1'
_atom_sites_solution_hydrogens geom
_atom_sites_solution_primary direct
_atom_sites_solution_secondary difmap
_audit_creation_method SHELXL-97
_cell_angle_alpha 90.00
_cell_angle_beta 93.904(2)
_cell_angle_gamma 90.00
_cell_formula_units_Z 4
_cell_length_a 7.8541(13)
_cell_length_b 10.6791(17)
_cell_length_c 13.032(2)
_cell_measurement_reflns_used 5428
_cell_measurement_temperature 296(2)
_cell_measurement_theta_max 27.51
_cell_measurement_theta_min 2.47
_cell_volume 1090.5(3)
_computing_cell_refinement 'SAINT (Bruker, 2001)'
_computing_data_collection 'SMART (Bruker, 2001)'
_computing_data_reduction 'SAINT (Bruker, 2001)'
_computing_molecular_graphics 'SHELXTL (Sheldrick, 2008)'
_computing_publication_material 'SHELXTL (Sheldrick, 2008)'
_computing_structure_refinement 'SHELXL97 (Sheldrick, 2008)'
_computing_structure_solution 'SHELXS97 (Sheldrick, 2008)'
_diffrn_ambient_temperature 296(2)
_diffrn_measured_fraction_theta_full 1.000
_diffrn_measured_fraction_theta_max 1.000
_diffrn_measurement_device_type 'Bruker SMART CCD area-detector'
_diffrn_measurement_method '\f and \w scans'
_diffrn_radiation_monochromator graphite
_diffrn_radiation_source 'fine-focus sealed tube'
_diffrn_radiation_type MoK\a
_diffrn_radiation_wavelength 0.71073
_diffrn_reflns_av_R_equivalents 0.0295
_diffrn_reflns_av_sigmaI/netI 0.0254
_diffrn_reflns_limit_h_max 10
_diffrn_reflns_limit_h_min -10
_diffrn_reflns_limit_k_max 13
_diffrn_reflns_limit_k_min -13
_diffrn_reflns_limit_l_max 16
_diffrn_reflns_limit_l_min -16
_diffrn_reflns_number 9191
_diffrn_reflns_theta_full 27.51
_diffrn_reflns_theta_max 27.51
_diffrn_reflns_theta_min 2.47
_exptl_absorpt_coefficient_mu 0.381
_exptl_absorpt_correction_T_max 0.9276
_exptl_absorpt_correction_T_min 0.8624
_exptl_absorpt_correction_type multi-scan
_exptl_absorpt_process_details '(SADABS; Sheldrick, 1996)'
_exptl_crystal_colour colourless
_exptl_crystal_density_diffrn 1.654
_exptl_crystal_density_method 'not measured'
_exptl_crystal_description prism
_exptl_crystal_F_000 560
_exptl_crystal_size_max 0.40
_exptl_crystal_size_mid 0.20
_exptl_crystal_size_min 0.20
_refine_diff_density_max 0.601
_refine_diff_density_min -0.434
_refine_ls_extinction_coef 0.190(12)
_refine_ls_extinction_expression Fc^*^=kFc[1+0.001xFc^2^\l^3^/sin(2\q)]^-1/4^
_refine_ls_extinction_method 'SHELXL97 (Sheldrick, 2008)'
_refine_ls_goodness_of_fit_ref 1.044
_refine_ls_hydrogen_treatment constr
_refine_ls_matrix_type full
_refine_ls_number_parameters 155
_refine_ls_number_reflns 2509
_refine_ls_number_restraints 0
_refine_ls_restrained_S_all 1.044
_refine_ls_R_factor_all 0.0584
_refine_ls_R_factor_gt 0.0533
_refine_ls_shift/su_max 0.001
_refine_ls_shift/su_mean 0.000
_refine_ls_structure_factor_coef Fsqd
_refine_ls_weighting_details 'calc w=1/[\s^2^(Fo^2^)+(0.0850P)^2^+0.8145P] where P=(Fo^2^+2Fc^2^)/3'
_refine_ls_weighting_scheme calc
_refine_ls_wR_factor_gt 0.1523
_refine_ls_wR_factor_ref 0.1586
_reflns_number_gt 2219
_reflns_number_total 2509
_reflns_threshold_expression I>2sigma(I)
_cod_data_source_file is2601.cif
_cod_data_source_block I
_cod_original_sg_symbol_H-M 'P 21/c'
_cod_database_code 2227678
_cod_database_fobs_code 2227678

loop_
_symmetry_equiv_pos_as_xyz
'x, y, z'
'-x, y+1/2, -z+1/2'
'-x, -y, -z'
'x, -y-1/2, z-1/2'

loop_
_atom_site_type_symbol
_atom_site_label
_atom_site_fract_x
_atom_site_fract_y
_atom_site_fract_z
_atom_site_U_iso_or_equiv
_atom_site_adp_type
_atom_site_calc_flag
_atom_site_refinement_flags
_atom_site_occupancy
_atom_site_disorder_assembly
_atom_site_disorder_group
O O1 0.7469(2) 0.70762(17) 0.58597(12) 0.0486(4) Uani d . 1 . .
H H1 0.8599 0.7118 0.5945 0.073 Uiso d R 1 . .
O O2 0.4144(3) 0.4116(2) 0.66132(15) 0.0639(6) Uani d . 1 . .
O O3 0.2449(3) 0.4469(2) 0.78337(19) 0.0727(6) Uani d . 1 . .
N N1 0.6726(2) 0.55501(15) 0.76908(12) 0.0340(4) Uani d . 1 . .
N N2 0.6393(3) 0.64689(18) 0.91461(14) 0.0437(5) Uani d . 1 . .
H H2 0.6580 0.6952 0.9643 0.066 Uiso d R 1 . .
N N3 0.3813(3) 0.45742(19) 0.74353(16) 0.0487(5) Uani d . 1 . .
C C1 0.7048(3) 0.5773(2) 0.58035(16) 0.0451(5) Uani d . 1 . .
H H1A 0.7611 0.5397 0.5240 0.054 Uiso calc R 1 . .
H H1B 0.5827 0.5686 0.5656 0.054 Uiso calc R 1 . .
C C2 0.7567(3) 0.5070(2) 0.67880(16) 0.0404(5) Uani d . 1 . .
H H2A 0.7283 0.4191 0.6694 0.048 Uiso calc R 1 . .
H H2B 0.8794 0.5131 0.6922 0.048 Uiso calc R 1 . .
C C3 0.7495(3) 0.6272(2) 0.84260(15) 0.0384(5) Uani d . 1 . .
C C4 0.4896(3) 0.5882(2) 0.88970(17) 0.0441(5) Uani d . 1 . .
H H4A 0.3928 0.5879 0.9270 0.053 Uiso calc R 1 . .
C C5 0.5098(3) 0.53022(19) 0.79949(16) 0.0379(5) Uani d . 1 . .
C C6 0.9254(3) 0.6762(3) 0.8466(2) 0.0550(6) Uani d . 1 . .
H H6A 0.9791 0.6507 0.7860 0.083 Uiso calc R 1 . .
H H6B 0.9887 0.6439 0.9065 0.083 Uiso calc R 1 . .
H H6C 0.9228 0.7660 0.8500 0.083 Uiso calc R 1 . .
Cl Cl1 1.22616(7) 0.74741(5) 0.59693(4) 0.0442(3) Uani d . 1 . .
O O4 1.3343(4) 0.7477(2) 0.6879(2) 0.0994(10) Uani d . 1 . .
O O5 1.1033(4) 0.6500(3) 0.5984(3) 0.1022(10) Uani d . 1 . .
O O6 1.3237(5) 0.7180(3) 0.5116(2) 0.1074(11) Uani d . 1 . .
O O7 1.1515(5) 0.8663(3) 0.5795(2) 0.1214(14) Uani d . 1 . .

loop_
_atom_site_aniso_label
_atom_site_aniso_U_11
_atom_site_aniso_U_22
_atom_site_aniso_U_33
_atom_site_aniso_U_12
_atom_site_aniso_U_13
_atom_site_aniso_U_23
O1 0.0558(10) 0.0482(10) 0.0408(8) -0.0064(7) -0.0038(7) 0.0107(7)
O2 0.0773(14) 0.0622(12) 0.0503(11) -0.0159(10) -0.0096(9) -0.0110(9)
O3 0.0564(12) 0.0751(14) 0.0870(16) -0.0189(10) 0.0074(11) 0.0038(12)
N1 0.0444(9) 0.0313(8) 0.0258(8) 0.0031(7) -0.0008(6) 0.0019(6)
N2 0.0642(12) 0.0368(9) 0.0302(9) 0.0026(8) 0.0033(8) -0.0042(7)
N3 0.0558(12) 0.0405(10) 0.0487(11) -0.0059(9) -0.0055(9) 0.0065(8)
C1 0.0627(14) 0.0457(12) 0.0266(9) -0.0026(10) 0.0012(9) -0.0006(8)
C2 0.0534(12) 0.0381(11) 0.0297(9) 0.0067(9) 0.0044(8) -0.0019(8)
C3 0.0510(12) 0.0356(10) 0.0279(9) 0.0016(8) -0.0038(8) 0.0012(7)
C4 0.0549(13) 0.0390(11) 0.0391(11) 0.0050(9) 0.0086(9) 0.0025(9)
C5 0.0452(11) 0.0335(10) 0.0347(10) 0.0013(8) -0.0006(8) 0.0037(8)
C6 0.0545(14) 0.0615(16) 0.0476(13) -0.0111(12) -0.0074(10) -0.0048(11)
Cl1 0.0468(4) 0.0427(4) 0.0425(4) -0.0003(2) -0.0022(2) -0.0002(2)
O4 0.126(2) 0.0840(18) 0.0799(17) 0.0238(15) -0.0504(17) -0.0069(13)
O5 0.0761(16) 0.097(2) 0.137(3) -0.0317(15) 0.0297(16) -0.0074(18)
O6 0.137(3) 0.106(2) 0.0864(19) -0.013(2) 0.0566(19) 0.0002(16)
O7 0.157(3) 0.0654(16) 0.129(2) 0.0509(17) -0.084(2) -0.0367(15)

loop_
_atom_type_symbol
_atom_type_description
_atom_type_scat_dispersion_real
_atom_type_scat_dispersion_imag
_atom_type_scat_source
C C 0.0033 0.0016 'International Tables Vol C Tables 4.2.6.8 and 6.1.1.4'
H H 0.0000 0.0000 'International Tables Vol C Tables 4.2.6.8 and 6.1.1.4'
N N 0.0061 0.0033 'International Tables Vol C Tables 4.2.6.8 and 6.1.1.4'
O O 0.0106 0.0060 'International Tables Vol C Tables 4.2.6.8 and 6.1.1.4'
Cl Cl 0.1484 0.1585 'International Tables Vol C Tables 4.2.6.8 and 6.1.1.4'

loop_
_geom_angle_atom_site_label_1
_geom_angle_atom_site_label_2
_geom_angle_atom_site_label_3
_geom_angle_site_symmetry_1
_geom_angle_site_symmetry_3
_geom_angle
_geom_angle_publ_flag
C1 O1 H1 . . 106.3 ?
C3 N1 C5 . . 106.50(17) ?
C3 N1 C2 . . 124.35(18) ?
C5 N1 C2 . . 129.02(18) ?
C3 N2 C4 . . 110.65(18) ?
C3 N2 H2 . . 123.8 ?
C4 N2 H2 . . 125.3 ?
O2 N3 O3 . . 125.3(2) ?
O2 N3 C5 . . 118.6(2) ?
O3 N3 C5 . . 116.1(2) ?
O1 C1 C2 . . 112.96(18) ?
O1 C1 H1A . . 109.0 ?
C2 C1 H1A . . 109.0 ?
O1 C1 H1B . . 109.0 ?
C2 C1 H1B . . 109.0 ?
H1A C1 H1B . . 107.8 ?
N1 C2 C1 . . 113.07(18) ?
N1 C2 H2A . . 109.0 ?
C1 C2 H2A . . 109.0 ?
N1 C2 H2B . . 109.0 ?
C1 C2 H2B . . 109.0 ?
H2A C2 H2B . . 107.8 ?
N2 C3 N1 . . 108.12(19) ?
N2 C3 C6 . . 124.7(2) ?
N1 C3 C6 . . 127.2(2) ?
C5 C4 N2 . . 105.7(2) ?
C5 C4 H4A . . 127.2 ?
N2 C4 H4A . . 127.2 ?
C4 C5 N1 . . 109.1(2) ?
C4 C5 N3 . . 124.9(2) ?
N1 C5 N3 . . 126.03(19) ?
C3 C6 H6A . . 109.5 ?
C3 C6 H6B . . 109.5 ?
H6A C6 H6B . . 109.5 ?
C3 C6 H6C . . 109.5 ?
H6A C6 H6C . . 109.5 ?
H6B C6 H6C . . 109.5 ?
O4 Cl1 O7 . . 110.68(15) ?
O4 Cl1 O5 . . 111.2(2) ?
O7 Cl1 O5 . . 112.8(2) ?
O4 Cl1 O6 . . 109.3(2) ?
O7 Cl1 O6 . . 108.2(2) ?
O5 Cl1 O6 . . 104.49(19) ?

loop_
_geom_bond_atom_site_label_1
_geom_bond_atom_site_label_2
_geom_bond_site_symmetry_2
_geom_bond_distance
_geom_bond_publ_flag
O1 C1 . 1.431(3) ?
O1 H1 . 0.8881 ?
O2 N3 . 1.222(3) ?
O3 N3 . 1.227(3) ?
N1 C3 . 1.341(3) ?
N1 C5 . 1.390(3) ?
N1 C2 . 1.479(3) ?
N2 C3 . 1.336(3) ?
N2 C4 . 1.353(3) ?
N2 H2 . 0.8328 ?
N3 C5 . 1.434(3) ?
C1 C2 . 1.518(3) ?
C1 H1A . 0.9700 ?
C1 H1B . 0.9700 ?
C2 H2A . 0.9700 ?
C2 H2B . 0.9700 ?
C3 C6 . 1.475(3) ?
C4 C5 . 1.348(3) ?
C4 H4A . 0.9300 ?
C6 H6A . 0.9600 ?
C6 H6B . 0.9600 ?
C6 H6C . 0.9600 ?
Cl1 O4 . 1.410(3) ?
Cl1 O7 . 1.411(2) ?
Cl1 O5 . 1.420(3) ?
Cl1 O6 . 1.427(3) ?

loop_
_geom_hbond_atom_site_label_D
_geom_hbond_atom_site_label_H
_geom_hbond_atom_site_label_A
_geom_hbond_site_symmetry_A
_geom_hbond_distance_DH
_geom_hbond_distance_HA
_geom_hbond_distance_DA
_geom_hbond_angle_DHA
_geom_hbond_publ_flag
O1 H1 O5 . 0.89 2.02 2.860(4) 157 yes
N2 H2 O1 4_576 0.83 1.98 2.803(3) 169 yes
C1 H1B O2 . 0.97 2.52 3.126(3) 121 yes
C6 H6B O7 4_576 0.96 2.52 3.441(4) 161 yes
